data_4117163
loop_
_publ_author_name
'Hisako Hashimoto'
'Maoyu Shang'
'Thomas P. Fehlner'

_publ_section_title
;
 Clusters as Ligands. Coordination of an Electronically Unsaturated
 Chromaborane to an Iron Tricarbonyl Fragment
;
_journal_name_full 'Journal of the American Chemical Society'
_journal_page_first 8164
_journal_page_last 8165
_journal_paper_doi 10.1021/ja9616387
_journal_volume 118
_journal_year 1996
_chemical_formula_sum 'C23 H38 B4 Cr2 Fe O3'
_chemical_formula_weight 565.62
_chemical_name_systematic
; 
 Cp*2Cr2(B4H8)Fe(CO)3  
;
_space_group_IT_number 14
_symmetry_cell_setting monoclinic
_symmetry_space_group_name_Hall '-P 2yn'
_symmetry_space_group_name_H-M 'P 1 21/n 1'
_atom_sites_solution_hydrogens geom
_atom_sites_solution_primary direct
_atom_sites_solution_secondary difmap
_audit_creation_method SHELXL
_cell_angle_alpha 90.00
_cell_angle_beta 90.277(6)
_cell_angle_gamma 90.00
_cell_formula_units_Z 4
_cell_length_a 8.4967(6)
_cell_length_b 20.730(2)
_cell_length_c 15.2484(10)
_cell_measurement_reflns_used 25
_cell_measurement_temperature 293(2)
_cell_measurement_theta_max 14.1
_cell_measurement_theta_min 10.1
_cell_volume 2685.8(4)
_computing_cell_refinement CAD4_(Enraf-Nonius,_1977)
_computing_data_collection CAD4_(Enraf-Nonius,_1977)
_computing_data_reduction SDP_Package_(Enraf-Nonius,_1985)
_computing_molecular_graphics 'SHELXTL (Siemens, 1994)'
_computing_publication_material 'SHELXTL (Siemens, 1994)'
_computing_structure_refinement 'SHELXL-93 (Sheldrick, 1993)'
_computing_structure_solution 'SHELXS-86 (Sheldrick, 1990)'
_diffrn_ambient_temperature 293(2)
_diffrn_measurement_device 'Enraf-Nonius CAD4'
_diffrn_measurement_method ot
_diffrn_radiation_monochromator graphite
_diffrn_radiation_source 'fine-focus sealed tube'
_diffrn_radiation_type MoK\a
_diffrn_radiation_wavelength 0.71073
_diffrn_reflns_av_R_equivalents 0.0346
_diffrn_reflns_av_sigmaI/netI 0.0639
_diffrn_reflns_limit_h_max 9
_diffrn_reflns_limit_h_min -9
_diffrn_reflns_limit_k_max 0
_diffrn_reflns_limit_k_min -22
_diffrn_reflns_limit_l_max 0
_diffrn_reflns_limit_l_min -16
_diffrn_reflns_number 3651
_diffrn_reflns_theta_max 22.50
_diffrn_reflns_theta_min 2.38
_diffrn_standards_decay_% 0.0
_diffrn_standards_interval_count 200
_diffrn_standards_interval_time 120
_diffrn_standards_number 3
_exptl_absorpt_coefficient_mu 1.350
_exptl_absorpt_correction_T_max 0.9989
_exptl_absorpt_correction_T_min 0.9711
_exptl_absorpt_correction_type empirical
_exptl_crystal_colour black
_exptl_crystal_density_diffrn 1.399
_exptl_crystal_description needle-like
_exptl_crystal_F_000 1176
_exptl_crystal_size_max 0.48
_exptl_crystal_size_mid 0.05
_exptl_crystal_size_min 0.03
_refine_diff_density_max 0.373
_refine_diff_density_min -0.469
_refine_diff_density_rms 0.078
_refine_ls_extinction_method none
_refine_ls_goodness_of_fit_all 1.086
_refine_ls_goodness_of_fit_obs 1.088
_refine_ls_hydrogen_treatment 'Borane part refined isotropically, methyl part idealized with riding model'
_refine_ls_matrix_type full
_refine_ls_number_parameters 330
_refine_ls_number_reflns 3502
_refine_ls_number_restraints 0
_refine_ls_restrained_S_all 1.086
_refine_ls_restrained_S_obs 1.088
_refine_ls_R_factor_all 0.0755
_refine_ls_R_factor_obs 0.0508
_refine_ls_shift/esd_max -0.001
_refine_ls_shift/esd_mean 0.000
_refine_ls_structure_factor_coef Fsqd
_refine_ls_weighting_details 'w=1/[\s^2^(Fo^2^)+(0.0341P)^2^+6.7974P] where P=(Fo^2^+2Fc^2^)/3'
_refine_ls_weighting_scheme calc
_refine_ls_wR_factor_all 0.1254
_refine_ls_wR_factor_obs 0.1073
_reflns_number_observed 2636
_reflns_number_total 3502
_reflns_observed_criterion >2sigma(I)
_cod_data_source_file ja9616387.cif
_cod_data_source_block Cp*2Cr2(B4H8)Fe(CO)3
_cod_depositor_comments
;
The following automatic conversions were performed:

'_refine_ls_weighting_scheme' value 'calc
w=1/[\s^2^(Fo^2^)+(0.0341P)^2^+6.7974P] where P=(Fo^2^+2Fc^2^)/3' was
changed to 'calc'. New tag '_refine_ls_weighting_details' was
created. The value of the new tag was set to
'w=1/[\s^2^(Fo^2^)+(0.0341P)^2^+6.7974P] where P=(Fo^2^+2Fc^2^)/3'.

Automatic conversion script
Id: cif_fix_values 3143 2015-03-26 13:38:13Z robertas 
;
_cod_database_code 4117163

loop_
_symmetry_equiv_pos_as_xyz
'x, y, z'
'x+1/2, -y+1/2, z+1/2'
'-x, -y, -z'
'-x-1/2, y-1/2, -z-1/2'

loop_
_atom_site_aniso_label
_atom_site_aniso_U_11
_atom_site_aniso_U_22
_atom_site_aniso_U_33
_atom_site_aniso_U_23
_atom_site_aniso_U_13
_atom_site_aniso_U_12
Fe 0.0448(6) 0.0344(5) 0.0346(5) -0.0043(4) -0.0082(4) 0.0019(4)
Cr1 0.0277(5) 0.0265(5) 0.0333(6) -0.0012(4) -0.0025(4) 0.0011(4)
Cr2 0.0287(5) 0.0266(5) 0.0312(6) 0.0007(4) -0.0025(4) -0.0009(4)
C1 0.039(4) 0.022(3) 0.050(4) 0.001(3) -0.002(3) 0.000(3)
C2 0.038(4) 0.020(3) 0.040(4) 0.001(3) -0.002(3) 0.008(3)
C3 0.026(4) 0.030(3) 0.052(4) 0.000(3) 0.000(3) 0.005(3)
C4 0.052(5) 0.030(4) 0.042(4) 0.000(3) 0.011(3) 0.012(3)
C5 0.056(5) 0.024(3) 0.050(5) -0.005(3) -0.004(4) 0.012(3)
C6 0.048(4) 0.046(4) 0.084(6) 0.001(4) -0.003(4) -0.011(4)
C7 0.061(5) 0.052(5) 0.043(4) 0.001(4) -0.005(4) 0.009(4)
C8 0.036(4) 0.050(5) 0.102(7) 0.004(4) -0.005(4) 0.010(4)
C9 0.089(6) 0.065(5) 0.066(6) -0.002(4) 0.037(5) 0.023(5)
C10 0.089(6) 0.042(4) 0.062(5) -0.019(4) -0.024(5) -0.002(4)
C11 0.030(4) 0.032(4) 0.051(4) 0.005(3) -0.011(3) 0.006(3)
C12 0.040(4) 0.035(4) 0.037(4) 0.013(3) -0.004(3) 0.006(3)
C13 0.037(4) 0.026(3) 0.047(4) 0.007(3) -0.006(3) 0.001(3)
C14 0.042(4) 0.029(4) 0.050(4) -0.001(3) -0.008(3) 0.005(3)
C15 0.030(4) 0.039(4) 0.047(4) 0.008(3) -0.003(3) 0.014(3)
C16 0.053(4) 0.048(4) 0.051(4) -0.001(4) -0.025(4) -0.007(4)
C17 0.058(5) 0.054(5) 0.043(4) 0.010(4) -0.002(4) 0.001(4)
C18 0.068(5) 0.038(4) 0.066(5) 0.014(4) -0.007(4) -0.016(4)
C19 0.069(5) 0.047(5) 0.060(5) -0.014(4) 0.000(4) 0.017(4)
C20 0.037(4) 0.071(5) 0.074(6) 0.009(4) 0.006(4) 0.011(4)
C21 0.052(5) 0.055(5) 0.037(4) -0.004(4) -0.008(3) -0.003(4)
O1 0.078(4) 0.058(3) 0.065(4) 0.005(3) -0.022(3) -0.029(3)
C22 0.079(6) 0.038(4) 0.051(5) -0.005(4) -0.010(4) -0.007(4)
O2 0.126(6) 0.080(4) 0.057(4) -0.022(3) 0.026(4) -0.007(4)
C23 0.082(6) 0.035(4) 0.089(6) -0.012(4) -0.028(5) -0.003(4)
O3 0.091(5) 0.070(4) 0.187(8) -0.018(5) -0.096(5) 0.018(4)
B1 0.037(4) 0.029(4) 0.040(5) 0.001(3) -0.004(4) 0.000(3)
B2 0.027(4) 0.036(4) 0.035(4) -0.001(3) -0.009(3) -0.004(3)
B3 0.037(4) 0.031(4) 0.031(4) 0.002(3) -0.006(3) 0.004(3)
B4 0.035(4) 0.043(5) 0.039(5) 0.005(4) -0.004(4) 0.002(4)

loop_
_atom_site_label
_atom_site_type_symbol
_atom_site_fract_x
_atom_site_fract_y
_atom_site_fract_z
_atom_site_U_iso_or_equiv
_atom_site_thermal_displace_type
_atom_site_occupancy
_atom_site_calc_flag
_atom_site_refinement_flags
Fe Fe 0.62566(11) 0.66011(4) 0.88584(6) 0.0380(3) Uani 1 d .
Cr1 Cr 0.65015(11) 0.56289(4) 0.76439(6) 0.0292(3) Uani 1 d .
Cr2 Cr 0.51291(11) 0.67606(4) 0.71860(6) 0.0288(3) Uani 1 d .
C1 C 0.5835(7) 0.4622(3) 0.7959(4) 0.037(2) Uani 1 d .
C2 C 0.7150(7) 0.4785(3) 0.8493(4) 0.0324(15) Uani 1 d .
C3 C 0.8419(7) 0.4923(3) 0.7926(4) 0.036(2) Uani 1 d .
C4 C 0.7886(8) 0.4834(3) 0.7041(4) 0.041(2) Uani 1 d .
C5 C 0.6289(8) 0.4638(3) 0.7079(4) 0.043(2) Uani 1 d .
C6 C 0.4281(8) 0.4372(3) 0.8292(5) 0.059(2) Uani 1 d .
H61 H 0.4250(8) 0.4413(3) 0.8919(5) 0.071 Uiso 1 calc R
H62 H 0.4164(8) 0.3927(3) 0.8132(5) 0.071 Uiso 1 calc R
H63 H 0.3438(8) 0.4619(3) 0.8037(5) 0.071 Uiso 1 calc R
C7 C 0.7202(9) 0.4734(3) 0.9472(4) 0.052(2) Uani 1 d .
H71 H 0.6170(9) 0.4635(3) 0.9688(4) 0.062 Uiso 1 calc R
H72 H 0.7550(9) 0.5137(3) 0.9716(4) 0.062 Uiso 1 calc R
H73 H 0.7920(9) 0.4399(3) 0.9641(4) 0.062 Uiso 1 calc R
C8 C 1.0085(8) 0.5050(4) 0.8187(6) 0.063(2) Uani 1 d .
H81 H 1.0702(8) 0.5130(4) 0.7673(6) 0.075 Uiso 1 calc R
H82 H 1.0499(8) 0.4681(4) 0.8491(6) 0.075 Uiso 1 calc R
H83 H 1.0128(8) 0.5419(4) 0.8566(6) 0.075 Uiso 1 calc R
C9 C 0.8874(10) 0.4884(4) 0.6235(5) 0.073(3) Uani 1 d .
H91 H 0.9911(10) 0.5028(4) 0.6394(5) 0.088 Uiso 1 calc R
H92 H 0.8405(10) 0.5187(4) 0.5837(5) 0.088 Uiso 1 calc R
H93 H 0.8940(10) 0.4469(4) 0.5959(5) 0.088 Uiso 1 calc R
C10 C 0.5319(10) 0.4396(3) 0.6323(5) 0.064(2) Uani 1 d .
H101 H 0.5885(10) 0.4460(3) 0.5786(5) 0.077 Uiso 1 calc R
H102 H 0.4343(10) 0.4629(3) 0.6298(5) 0.077 Uiso 1 calc R
H103 H 0.5108(10) 0.3945(3) 0.6399(5) 0.077 Uiso 1 calc R
C11 C 0.3221(7) 0.6983(3) 0.6215(4) 0.038(2) Uani 1 d .
C12 C 0.4630(7) 0.7314(3) 0.5978(4) 0.037(2) Uani 1 d .
C13 C 0.4989(7) 0.7762(3) 0.6656(4) 0.037(2) Uani 1 d .
C14 C 0.3851(8) 0.7697(3) 0.7322(4) 0.040(2) Uani 1 d .
C15 C 0.2772(7) 0.7216(3) 0.7055(4) 0.038(2) Uani 1 d .
C16 C 0.2284(8) 0.6543(3) 0.5631(4) 0.051(2) Uani 1 d .
H161 H 0.2860(8) 0.6462(3) 0.5103(4) 0.061 Uiso 1 calc R
H162 H 0.1296(8) 0.6743(3) 0.5488(4) 0.061 Uiso 1 calc R
H163 H 0.2097(8) 0.6143(3) 0.5930(4) 0.061 Uiso 1 calc R
C17 C 0.5497(8) 0.7262(3) 0.5129(4) 0.051(2) Uani 1 d .
H171 H 0.5039(8) 0.6925(3) 0.4779(4) 0.062 Uiso 1 calc R
H172 H 0.6582(8) 0.7163(3) 0.5244(4) 0.062 Uiso 1 calc R
H173 H 0.5425(8) 0.7664(3) 0.4818(4) 0.062 Uiso 1 calc R
C18 C 0.6273(9) 0.8261(3) 0.6610(5) 0.057(2) Uani 1 d .
H181 H 0.6880(9) 0.8195(3) 0.6088(5) 0.069 Uiso 1 calc R
H182 H 0.6945(9) 0.8221(3) 0.7115(5) 0.069 Uiso 1 calc R
H183 H 0.5814(9) 0.8684(3) 0.6598(5) 0.069 Uiso 1 calc R
C19 C 0.3687(9) 0.8110(3) 0.8129(5) 0.059(2) Uani 1 d .
H191 H 0.2813(9) 0.7960(3) 0.8470(5) 0.070 Uiso 1 calc R
H192 H 0.3508(9) 0.8550(3) 0.7959(5) 0.070 Uiso 1 calc R
H193 H 0.4633(9) 0.8084(3) 0.8474(5) 0.070 Uiso 1 calc R
C20 C 0.1287(8) 0.7032(4) 0.7526(5) 0.061(2) Uani 1 d .
H201 H 0.0766(8) 0.6692(4) 0.7211(5) 0.073 Uiso 1 calc R
H202 H 0.0605(8) 0.7400(4) 0.7562(5) 0.073 Uiso 1 calc R
H203 H 0.1544(8) 0.6886(4) 0.8107(5) 0.073 Uiso 1 calc R
C21 C 0.7107(9) 0.7343(4) 0.8498(4) 0.048(2) Uani 1 d .
O1 O 0.7760(7) 0.7818(3) 0.8397(3) 0.067(2) Uani 1 d .
C22 C 0.5404(10) 0.6863(3) 0.9860(5) 0.056(2) Uani 1 d .
O2 O 0.4894(8) 0.7046(3) 1.0513(4) 0.088(2) Uani 1 d .
C23 C 0.8025(11) 0.6298(4) 0.9310(6) 0.069(2) Uani 1 d .
O3 O 0.9178(8) 0.6156(3) 0.9656(5) 0.117(3) Uani 1 d .
B1 B 0.4335(9) 0.6068(4) 0.8242(5) 0.035(2) Uani 1 d .
B2 B 0.4233(8) 0.5814(3) 0.7173(5) 0.033(2) Uani 1 d .
B3 B 0.5668(8) 0.5950(3) 0.6425(5) 0.033(2) Uani 1 d .
B4 B 0.7378(9) 0.6361(4) 0.6747(5) 0.039(2) Uani 1 d .
H1 H 0.3283(62) 0.5944(25) 0.8640(34) 0.030(15) Uiso 1 d .
H2 H 0.5597(78) 0.5894(32) 0.8715(43) 0.068(21) Uiso 1 d .
H3 H 0.4594(76) 0.6653(32) 0.8297(42) 0.063(20) Uiso 1 d .
H4 H 0.3238(60) 0.5544(24) 0.7005(32) 0.022(14) Uiso 1 d .
H5 H 0.5509(61) 0.5765(26) 0.5739(37) 0.035(16) Uiso 1 d .
H6 H 0.8258(75) 0.6407(30) 0.6237(42) 0.054(19) Uiso 1 d .
H7 H 0.7948(74) 0.6151(32) 0.7373(44) 0.061(20) Uiso 1 d .
H8 H 0.7036(72) 0.6888(31) 0.6993(40) 0.054(19) Uiso 1 d .

loop_
_atom_type_symbol
_atom_type_description
_atom_type_scat_dispersion_real
_atom_type_scat_dispersion_imag
_atom_type_scat_source
Fe Fe 0.3463 0.8444 'International Tables Vol C Tables 4.2.6.8 and 6.1.1.4'
Cr Cr 0.3209 0.6236 'International Tables Vol C Tables 4.2.6.8 and 6.1.1.4'
O O 0.0106 0.0060 'International Tables Vol C Tables 4.2.6.8 and 6.1.1.4'
C C 0.0033 0.0016 'International Tables Vol C Tables 4.2.6.8 and 6.1.1.4'
B B 0.0013 0.0007 'International Tables Vol C Tables 4.2.6.8 and 6.1.1.4'
H H 0.0000 0.0000 'International Tables Vol C Tables 4.2.6.8 and 6.1.1.4'

loop_
_geom_angle_atom_site_label_1
_geom_angle_atom_site_label_2
_geom_angle_atom_site_label_3
_geom_angle
C23 Fe C22 97.1(4)
C23 Fe C21 94.6(3)
C22 Fe C21 99.7(3)
C23 Fe B1 128.5(3)
C22 Fe B1 102.6(3)
C21 Fe B1 127.4(3)
C23 Fe Cr2 134.4(3)
C22 Fe Cr2 128.4(3)
C21 Fe Cr2 75.5(2)
B1 Fe Cr2 53.3(2)
C23 Fe Cr1 86.3(3)
C22 Fe Cr1 146.7(2)
C21 Fe Cr1 113.1(2)
B1 Fe Cr1 52.9(2)
Cr2 Fe Cr1 59.21(3)
C23 Fe H2 91.4(25)
C22 Fe H2 104.8(23)
C21 Fe H2 153.8(23)
B1 Fe H2 37.6(25)
Cr2 Fe H2 82.0(24)
Cr1 Fe H2 41.9(23)
C23 Fe H3 161.8(23)
C22 Fe H3 94.2(22)
C21 Fe H3 97.5(23)
B1 Fe H3 34.2(23)
Cr2 Fe H3 38.3(22)
Cr1 Fe H3 76.5(23)
H2 Fe H3 71.8(33)
B2 Cr1 B3 47.8(3)
B2 Cr1 B4 88.5(3)
B3 Cr1 B4 48.4(3)
B2 Cr1 C1 90.7(3)
B3 Cr1 C1 113.9(3)
B4 Cr1 C1 151.8(3)
B2 Cr1 C4 118.9(3)
B3 Cr1 C4 92.6(3)
B4 Cr1 C4 94.3(3)
C1 Cr1 C4 61.8(2)
B2 Cr1 C3 149.2(3)
B3 Cr1 C3 128.6(3)
B4 Cr1 C3 109.1(3)
C1 Cr1 C3 61.8(2)
C4 Cr1 C3 37.5(2)
B2 Cr1 C5 87.9(3)
B3 Cr1 C5 85.6(3)
B4 Cr1 C5 115.2(3)
C1 Cr1 C5 36.6(2)
C4 Cr1 C5 37.1(2)
C3 Cr1 C5 61.9(2)
B2 Cr1 C2 124.4(3)
B3 Cr1 C2 147.2(3)
B4 Cr1 C2 145.3(3)
C1 Cr1 C2 37.1(2)
C4 Cr1 C2 62.1(2)
C3 Cr1 C2 36.9(2)
C5 Cr1 C2 61.6(2)
B2 Cr1 B1 46.4(3)
B3 Cr1 B1 87.6(3)
B4 Cr1 B1 104.8(3)
C1 Cr1 B1 94.7(3)
C4 Cr1 B1 154.4(3)
C3 Cr1 B1 141.7(3)
C5 Cr1 B1 117.6(3)
C2 Cr1 B1 106.3(2)
B2 Cr1 Cr2 50.0(2)
B3 Cr1 Cr2 49.7(2)
B4 Cr1 Cr2 51.9(2)
C1 Cr1 Cr2 139.6(2)
C4 Cr1 Cr2 139.7(2)
C3 Cr1 Cr2 158.5(2)
C5 Cr1 Cr2 131.5(2)
C2 Cr1 Cr2 158.1(2)
B1 Cr1 Cr2 53.3(2)
B2 Cr1 Fe 91.4(2)
B3 Cr1 Fe 109.8(2)
B4 Cr1 Fe 86.5(2)
C1 Cr1 Fe 121.7(2)
C4 Cr1 Fe 149.8(2)
C3 Cr1 Fe 114.1(2)
C5 Cr1 Fe 158.2(2)
C2 Cr1 Fe 101.7(2)
B1 Cr1 Fe 50.6(2)
Cr2 Cr1 Fe 60.29(3)
B2 Cr1 H2 82.2(21)
B3 Cr1 H2 122.5(21)
B4 Cr1 H2 118.8(20)
C1 Cr1 H2 88.9(20)
C4 Cr1 H2 142.2(21)
C3 Cr1 H2 108.9(21)
C5 Cr1 H2 124.6(20)
C2 Cr1 H2 80.1(21)
B1 Cr1 H2 36.4(21)
Cr2 Cr1 H2 78.1(21)
Fe Cr1 H2 34.0(20)
B2 Cr1 H7 118.0(23)
B3 Cr1 H7 79.8(24)
B4 Cr1 H7 31.6(23)
C1 Cr1 H7 147.4(22)
C4 Cr1 H7 89.2(21)
C3 Cr1 H7 86.3(23)
C5 Cr1 H7 123.5(21)
C2 Cr1 H7 117.6(24)
B1 Cr1 H7 116.0(22)
Cr2 Cr1 H7 72.3(22)
Fe Cr1 H7 75.7(22)
H2 Cr1 H7 108.9(30)
B3 Cr2 B2 47.7(3)
B3 Cr2 B4 48.2(3)
B2 Cr2 B4 87.8(3)
B3 Cr2 C12 89.8(3)
B2 Cr2 C12 114.1(3)
B4 Cr2 C12 96.1(3)
B3 Cr2 C15 119.4(3)
B2 Cr2 C15 94.0(3)
B4 Cr2 C15 157.0(3)
C12 Cr2 C15 62.3(2)
B3 Cr2 C13 123.9(3)
B2 Cr2 C13 147.7(3)
B4 Cr2 C13 106.6(3)
C12 Cr2 C13 37.4(2)
C15 Cr2 C13 61.7(2)
B3 Cr2 C14 148.9(3)
B2 Cr2 C14 129.4(3)
B4 Cr2 C14 141.4(3)
C12 Cr2 C14 62.3(2)
C15 Cr2 C14 37.0(2)
C13 Cr2 C14 36.8(2)
B3 Cr2 C11 87.6(3)
B2 Cr2 C11 85.7(2)
B4 Cr2 C11 120.4(3)
C12 Cr2 C11 37.4(2)
C15 Cr2 C11 37.2(2)
C13 Cr2 C11 62.0(2)
C14 Cr2 C11 62.1(2)
B3 Cr2 B1 87.2(3)
B2 Cr2 B1 46.1(3)
B4 Cr2 B1 104.0(3)
C12 Cr2 B1 150.0(3)
C15 Cr2 B1 93.6(3)
C13 Cr2 B1 146.4(3)
C14 Cr2 B1 109.8(3)
C11 Cr2 B1 112.6(3)
B3 Cr2 Cr1 49.7(2)
B2 Cr2 Cr1 49.5(2)
B4 Cr2 Cr1 51.4(2)
C12 Cr2 Cr1 138.1(2)
C15 Cr2 Cr1 141.0(2)
C13 Cr2 Cr1 157.1(2)
C14 Cr2 Cr1 159.6(2)
C11 Cr2 Cr1 131.2(2)
B1 Cr2 Cr1 52.9(2)
B3 Cr2 Fe 110.0(2)
B2 Cr2 Fe 91.2(2)
B4 Cr2 Fe 86.4(2)
C12 Cr2 Fe 154.6(2)
C15 Cr2 Fe 116.5(2)
C13 Cr2 Fe 117.9(2)
C14 Cr2 Fe 100.8(2)
C11 Cr2 Fe 152.8(2)
B1 Cr2 Fe 50.6(2)
Cr1 Cr2 Fe 60.50(3)
B3 Cr2 H3 119.1(22)
B2 Cr2 H3 78.3(22)
B4 Cr2 H3 118.3(21)
C12 Cr2 H3 144.5(21)
C15 Cr2 H3 84.5(21)
C13 Cr2 H3 116.8(22)
C14 Cr2 H3 83.9(21)
C11 Cr2 H3 118.1(21)
B1 Cr2 H3 32.9(22)
Cr1 Cr2 H3 75.9(21)
Fe Cr2 H3 35.4(21)
B3 Cr2 H8 79.3(22)
B2 Cr2 H8 119.8(22)
B4 Cr2 H8 32.5(22)
C12 Cr2 H8 87.3(21)
C15 Cr2 H8 142.4(22)
C13 Cr2 H8 80.7(22)
C14 Cr2 H8 110.6(22)
C11 Cr2 H8 123.5(21)
B1 Cr2 H8 121.2(21)
Cr1 Cr2 H8 76.4(22)
Fe Cr2 H8 81.2(21)
H3 Cr2 H8 116.3(30)
C5 C1 C2 108.9(6)
C5 C1 C6 125.3(6)
C2 C1 C6 125.2(6)
C5 C1 Cr1 72.4(4)
C2 C1 Cr1 72.5(3)
C6 C1 Cr1 128.4(4)
C3 C2 C1 107.3(5)
C3 C2 C7 127.2(6)
C1 C2 C7 125.1(6)
C3 C2 Cr1 71.0(3)
C1 C2 Cr1 70.4(3)
C7 C2 Cr1 129.5(4)
C2 C3 C4 108.1(5)
C2 C3 C8 126.7(6)
C4 C3 C8 124.7(6)
C2 C3 Cr1 72.1(3)
C4 C3 Cr1 71.1(3)
C8 C3 Cr1 128.9(5)
C5 C4 C3 107.3(6)
C5 C4 C9 126.5(7)
C3 C4 C9 126.0(7)
C5 C4 Cr1 71.8(3)
C3 C4 Cr1 71.4(3)
C9 C4 Cr1 126.0(5)
C1 C5 C4 108.3(6)
C1 C5 C10 125.2(7)
C4 C5 C10 125.9(7)
C1 C5 Cr1 71.0(3)
C4 C5 Cr1 71.1(4)
C10 C5 Cr1 130.3(5)
C1 C6 H61 109.5(4)
C1 C6 H62 109.5(4)
H61 C6 H62 109.5
C1 C6 H63 109.5(4)
H61 C6 H63 109.5
H62 C6 H63 109.5
C2 C7 H71 109.5(4)
C2 C7 H72 109.5(4)
H71 C7 H72 109.5
C2 C7 H73 109.5(3)
H71 C7 H73 109.5
H72 C7 H73 109.5
C3 C8 H81 109.5(4)
C3 C8 H82 109.5(4)
H81 C8 H82 109.5
C3 C8 H83 109.5(4)
H81 C8 H83 109.5
H82 C8 H83 109.5
C4 C9 H91 109.5(5)
C4 C9 H92 109.5(4)
H91 C9 H92 109.5
C4 C9 H93 109.5(4)
H91 C9 H93 109.5
H92 C9 H93 109.5
C5 C10 H101 109.5(4)
C5 C10 H102 109.5(4)
H101 C10 H102 109.5
C5 C10 H103 109.5(4)
H101 C10 H103 109.5
H102 C10 H103 109.5
C15 C11 C12 107.1(6)
C15 C11 C16 126.6(6)
C12 C11 C16 125.8(6)
C15 C11 Cr2 70.8(3)
C12 C11 Cr2 70.2(3)
C16 C11 Cr2 130.3(4)
C13 C12 C11 107.9(6)
C13 C12 C17 124.8(6)
C11 C12 C17 126.9(6)
C13 C12 Cr2 72.2(3)
C11 C12 Cr2 72.4(3)
C17 C12 Cr2 126.2(4)
C14 C13 C12 108.4(5)
C14 C13 C18 126.7(6)
C12 C13 C18 124.7(6)
C14 C13 Cr2 71.7(3)
C12 C13 Cr2 70.5(3)
C18 C13 Cr2 128.2(4)
C13 C14 C15 107.8(6)
C13 C14 C19 126.9(6)
C15 C14 C19 125.0(6)
C13 C14 Cr2 71.5(3)
C15 C14 Cr2 71.0(3)
C19 C14 Cr2 128.0(5)
C14 C15 C11 108.8(6)
C14 C15 C20 125.9(6)
C11 C15 C20 124.9(6)
C14 C15 Cr2 72.0(3)
C11 C15 Cr2 72.0(3)
C20 C15 Cr2 127.3(5)
C11 C16 H161 109.5(4)
C11 C16 H162 109.5(4)
H161 C16 H162 109.5
C11 C16 H163 109.5(4)
H161 C16 H163 109.5
H162 C16 H163 109.5
C12 C17 H171 109.5(4)
C12 C17 H172 109.5(4)
H171 C17 H172 109.5
C12 C17 H173 109.5(4)
H171 C17 H173 109.5
H172 C17 H173 109.5
C13 C18 H181 109.5(4)
C13 C18 H182 109.5(4)
H181 C18 H182 109.5
C13 C18 H183 109.5(4)
H181 C18 H183 109.5
H182 C18 H183 109.5
C14 C19 H191 109.5(4)
C14 C19 H192 109.5(4)
H191 C19 H192 109.5
C14 C19 H193 109.5(4)
H191 C19 H193 109.5
H192 C19 H193 109.5
C15 C20 H201 109.5(4)
C15 C20 H202 109.5(4)
H201 C20 H202 109.5
C15 C20 H203 109.5(4)
H201 C20 H203 109.5
H202 C20 H203 109.5
O1 C21 Fe 169.1(6)
O2 C22 Fe 177.7(7)
O3 C23 Fe 173.1(7)
B2 B1 Fe 126.8(5)
B2 B1 Cr1 61.9(3)
Fe B1 Cr1 76.6(2)
B2 B1 Cr2 62.1(3)
Fe B1 Cr2 76.1(2)
Cr1 B1 Cr2 73.8(2)
B2 B1 H1 114.2(28)
Fe B1 H1 119.0(27)
Cr1 B1 H1 142.0(27)
Cr2 B1 H1 141.0(27)
B2 B1 H2 117.8(28)
Fe B1 H2 46.2(29)
Cr1 B1 H2 57.0(28)
Cr2 B1 H2 108.3(28)
H1 B1 H2 106.8(39)
B2 B1 H3 111.9(31)
Fe B1 H3 48.7(31)
Cr1 B1 H3 106.2(31)
Cr2 B1 H3 51.1(30)
H1 B1 H3 109.4(41)
H2 B1 H3 94.9(42)
B3 B2 B1 123.7(6)
B3 B2 Cr1 66.2(3)
B1 B2 Cr1 71.7(4)
B3 B2 Cr2 65.9(3)
B1 B2 Cr2 71.9(4)
Cr1 B2 Cr2 80.5(3)
B3 B2 H4 120.5(27)
B1 B2 H4 115.8(27)
Cr1 B2 H4 136.8(27)
Cr2 B2 H4 142.6(27)
B2 B3 B4 119.4(6)
B2 B3 Cr1 66.0(3)
B4 B3 Cr1 68.3(4)
B2 B3 Cr2 66.5(4)
B4 B3 Cr2 68.7(4)
Cr1 B3 Cr2 80.6(3)
B2 B3 H5 119.1(28)
B4 B3 H5 121.5(28)
Cr1 B3 H5 139.3(28)
Cr2 B3 H5 139.9(28)
B3 B4 Cr1 63.3(3)
B3 B4 Cr2 63.0(3)
Cr1 B4 Cr2 76.7(3)
B3 B4 H6 114.5(34)
Cr1 B4 H6 138.5(34)
Cr2 B4 H6 142.3(34)
B3 B4 H7 113.0(33)
Cr1 B4 H7 50.2(32)
Cr2 B4 H7 104.7(31)
H6 B4 H7 109.7(45)
B3 B4 H8 109.3(30)
Cr1 B4 H8 110.9(30)
Cr2 B4 H8 48.9(30)
H6 B4 H8 108.5(45)
H7 B4 H8 100.9(43)

loop_
_geom_bond_atom_site_label_1
_geom_bond_atom_site_label_2
_geom_bond_distance
Fe C23 1.765(9)
Fe C22 1.779(8)
Fe C21 1.787(8)
Fe B1 2.181(8)
Fe Cr2 2.7398(13)
Fe Cr1 2.7457(13)
Fe H2 1.58(7)
Fe H3 1.65(7)
Cr1 B2 2.090(7)
Cr1 B3 2.093(7)
Cr1 B4 2.178(8)
Cr1 C1 2.217(6)
Cr1 C4 2.226(6)
Cr1 C3 2.230(6)
Cr1 C5 2.235(6)
Cr1 C2 2.244(6)
Cr1 B1 2.250(8)
Cr1 Cr2 2.7099(13)
Cr1 H2 1.89(6)
Cr1 H7 1.69(6)
Cr2 B3 2.094(7)
Cr2 B2 2.104(7)
Cr2 B4 2.190(8)
Cr2 C12 2.209(6)
Cr2 C15 2.222(6)
Cr2 C13 2.232(6)
Cr2 C14 2.235(6)
Cr2 C11 2.239(6)
Cr2 B1 2.263(8)
Cr2 H3 1.77(6)
Cr2 H8 1.67(6)
C1 C5 1.398(9)
C1 C2 1.421(8)
C1 C6 1.509(9)
C2 C3 1.415(8)
C2 C7 1.498(9)
C3 C4 1.433(9)
C3 C8 1.492(9)
C4 C5 1.418(9)
C4 C9 1.495(9)
C5 C10 1.500(9)
C6 H61 0.96
C6 H62 0.96
C6 H63 0.96
C7 H71 0.96
C7 H72 0.96
C7 H73 0.96
C8 H81 0.96
C8 H82 0.96
C8 H83 0.96
C9 H91 0.96
C9 H92 0.96
C9 H93 0.96
C10 H101 0.96
C10 H102 0.96
C10 H103 0.96
C11 C15 1.423(9)
C11 C12 1.427(9)
C11 C16 1.500(9)
C12 C13 1.422(9)
C12 C17 1.497(9)
C13 C14 1.412(9)
C13 C18 1.504(9)
C14 C15 1.414(9)
C14 C19 1.507(9)
C15 C20 1.504(9)
C16 H161 0.96
C16 H162 0.96
C16 H163 0.96
C17 H171 0.96
C17 H172 0.96
C17 H173 0.96
C18 H181 0.96
C18 H182 0.96
C18 H183 0.96
C19 H191 0.96
C19 H192 0.96
C19 H193 0.96
C20 H201 0.96
C20 H202 0.96
C20 H203 0.96
C21 O1 1.140(8)
C22 O2 1.152(8)
C23 O3 1.149(9)
B1 B2 1.715(10)
B1 H1 1.11(5)
B1 H2 1.34(7)
B1 H3 1.24(7)
B2 B3 1.696(10)
B2 H4 1.05(5)
B3 B4 1.753(10)
B3 H5 1.12(5)
B4 H6 1.09(6)
B4 H7 1.15(7)
B4 H8 1.19(6)
